data_4132127
loop_
_publ_author_name
'Cheng, Ruofei'
'Li, Bowen'
'Wu, Jie'
'Zhang, Jie'
'Qiu, Zaozao'
'Tang, Wenjun'
'You, Shu-Li'
'Tang, Yong'
'Xie, Zuowei'

_publ_section_title
;
 Enantioselective Synthesis of Chiral-at-Cage o-Carboranes via
 Pd-Catalyzed Asymmetric B-H Substitution.
;
_journal_issue 13
_journal_name_full 'Journal of the American Chemical Society'
_journal_page_first 4508
_journal_page_last 4511
_journal_paper_doi 10.1021/jacs.8b01754
_journal_volume 140
_journal_year 2018
_chemical_formula_moiety 'C9 H13 B10 I O'
_chemical_formula_sum 'C9 H13 B10 I O'
_chemical_formula_weight 372.19
_space_group_crystal_system monoclinic
_space_group_IT_number 4
_space_group_name_Hall 'P 2yb'
_space_group_name_H-M_alt 'P 1 21 1'
_atom_sites_solution_hydrogens geom
_audit_creation_date 2017-11-15
_audit_creation_method
;
Olex2 1.2
(compiled 2017.08.10 svn.r3458 for OlexSys, GUI svn.r5381)
;
_cell_angle_alpha 90
_cell_angle_beta 106.522(2)
_cell_angle_gamma 90
_cell_formula_units_Z 2
_cell_length_a 9.1291(5)
_cell_length_b 7.3414(4)
_cell_length_c 11.9192(5)
_cell_measurement_reflns_used 4590
_cell_measurement_temperature 301(2)
_cell_measurement_theta_max 60.45
_cell_measurement_theta_min 4.72
_cell_volume 765.85(7)
_computing_cell_refinement 'SAINT v8.37A (Bruker, 2015)'
_computing_data_reduction 'SAINT v8.37A (Bruker, 2015)'
_computing_molecular_graphics 'Olex2 (Dolomanov et al., 2009)'
_computing_publication_material 'Olex2 (Dolomanov et al., 2009)'
_computing_structure_refinement 'ShelXL (Sheldrick, 2015)'
_computing_structure_solution 'SHELXT 2014/5 (Sheldrick, 2014)'
_diffrn_ambient_temperature 300.67
_diffrn_measured_fraction_theta_full 0.993
_diffrn_measured_fraction_theta_max 0.993
_diffrn_measurement_device_type 'Bruker APEX-II CCD'
_diffrn_measurement_method '\f and \w scans'
_diffrn_radiation_type GaK\a
_diffrn_radiation_wavelength 1.34139
_diffrn_reflns_av_R_equivalents 0.0525
_diffrn_reflns_av_unetI/netI 0.0658
_diffrn_reflns_Laue_measured_fraction_full 0.993
_diffrn_reflns_Laue_measured_fraction_max 0.993
_diffrn_reflns_limit_h_max 11
_diffrn_reflns_limit_h_min -11
_diffrn_reflns_limit_k_max 9
_diffrn_reflns_limit_k_min -9
_diffrn_reflns_limit_l_max 14
_diffrn_reflns_limit_l_min -15
_diffrn_reflns_number 8768
_diffrn_reflns_point_group_measured_fraction_full 0.984
_diffrn_reflns_point_group_measured_fraction_max 0.980
_diffrn_reflns_theta_full 53.594
_diffrn_reflns_theta_max 60.574
_diffrn_reflns_theta_min 4.716
_diffrn_standards_number 0
_exptl_absorpt_coefficient_mu 10.895
_exptl_absorpt_correction_T_max 0.7519
_exptl_absorpt_correction_T_min 0.3326
_exptl_absorpt_correction_type multi-scan
_exptl_absorpt_process_details
;
SADABS-2016/2 (Bruker,2016/2) was used for absorption correction.
wR2(int) was 0.1542 before and 0.0892 after correction.
The Ratio of minimum to maximum transmission is 0.4423.
The \l/2 correction factor is Not present.
;
_exptl_crystal_colour colourless
_exptl_crystal_colour_primary colourless
_exptl_crystal_density_diffrn 1.614
_exptl_crystal_description prism
_exptl_crystal_F_000 356
_exptl_crystal_size_max 0.1
_exptl_crystal_size_mid 0.02
_exptl_crystal_size_min 0.01
_refine_diff_density_max 0.426
_refine_diff_density_min -0.815
_refine_diff_density_rms 0.095
_refine_ls_abs_structure_details
;
 Flack x determined using 912 quotients [(I+)-(I-)]/[(I+)+(I-)]
 (Parsons and Flack (2004), Acta Cryst. A60, s61).
;
_refine_ls_abs_structure_Flack 0.086(10)
_refine_ls_extinction_method none
_refine_ls_goodness_of_fit_ref 1.033
_refine_ls_hydrogen_treatment constr
_refine_ls_matrix_type full
_refine_ls_number_parameters 190
_refine_ls_number_reflns 3454
_refine_ls_number_restraints 1
_refine_ls_restrained_S_all 1.033
_refine_ls_R_factor_all 0.0616
_refine_ls_R_factor_gt 0.0429
_refine_ls_shift/su_max 0.000
_refine_ls_shift/su_mean 0.000
_refine_ls_structure_factor_coef Fsqd
_refine_ls_weighting_details
;
 w=1/[\s^2^(Fo^2^)+(0.0569P)^2^]
 where P=(Fo^2^+2Fc^2^)/3
;
_refine_ls_weighting_scheme calc
_refine_ls_wR_factor_gt 0.1121
_refine_ls_wR_factor_ref 0.1236
_reflns_Friedel_coverage 0.832
_reflns_Friedel_fraction_full 0.974
_reflns_Friedel_fraction_max 0.966
_reflns_number_gt 2467
_reflns_number_total 3454
_reflns_threshold_expression 'I > 2\s(I)'
_cod_data_source_file ja8b01754_si_002.cif
_cod_data_source_block (S)-4a
_cod_database_code 4132127
_shelxl_version_number 2013-2
_shelx_space_group_comment
;
The symmetry employed for this shelxl refinement is uniquely defined
by the following loop, which should always be used as a source of
symmetry information in preference to the above space-group names.
They are only intended as comments.
;
_shelx_estimated_absorpt_t_max 0.899
_shelx_estimated_absorpt_t_min 0.409
_olex2_refinement_description
;
1. Fixed Uiso
 At 1.2 times of:
  All B(H) groups, All C(H) groups
2.a Aromatic/amide H refined with riding coordinates:
 C5(H5), C6(H6), C7(H7), C8(H8)
2.b Boron cage BH refined with riding coordinates:
 C2(H2), B3(H3), B7(H7A), B11(H11), B6(H6A), B4(H4), B10(H10), B8(H8A), B9(H9)
;
_olex2_submission_special_instructions 'No special instructions were received'

loop_
_space_group_symop_operation_xyz
'x, y, z'
'-x, y+1/2, -z'

loop_
_atom_site_label
_atom_site_type_symbol
_atom_site_fract_x
_atom_site_fract_y
_atom_site_fract_z
_atom_site_U_iso_or_equiv
_atom_site_adp_type
_atom_site_occupancy
_atom_site_site_symmetry_order
_atom_site_calc_flag
_atom_site_refinement_flags_posn
I1 I 0.65015(7) 1.07479(14) 0.96602(4) 0.0813(3) Uani 1 1 d .
O1 O 0.7773(10) 0.3031(8) 0.5664(7) 0.083(2) Uani 1 1 d .
C2 C 0.6528(11) 0.5358(10) 0.7519(8) 0.064(2) Uani 1 1 d .
H2 H 0.5956 0.4030 0.7477 0.077 Uiso 1 1 calc R
C1 C 0.7650(8) 0.5795(15) 0.6718(6) 0.0524(14) Uani 1 1 d .
C3 C 0.7814(11) 0.4646(12) 0.5695(8) 0.061(2) Uani 1 1 d .
C4 C 0.7926(8) 0.5901(16) 0.4755(7) 0.0561(17) Uani 1 1 d .
C5 C 0.8070(11) 0.5364(11) 0.3679(8) 0.066(2) Uani 1 1 d .
H5 H 0.8166 0.4136 0.3523 0.079 Uiso 1 1 calc R
C6 C 0.8071(12) 0.6640(14) 0.2851(9) 0.073(3) Uani 1 1 d .
H6 H 0.8164 0.6278 0.2126 0.088 Uiso 1 1 calc R
C7 C 0.7934(12) 0.8484(14) 0.3079(8) 0.069(2) Uani 1 1 d .
H7 H 0.7937 0.9339 0.2504 0.083 Uiso 1 1 calc R
C8 C 0.7792(10) 0.9065(11) 0.4159(7) 0.0569(19) Uani 1 1 d .
H8 H 0.7721 1.0300 0.4310 0.068 Uiso 1 1 calc R
C9 C 0.7758(9) 0.7784(11) 0.5002(7) 0.0486(16) Uani 1 1 d .
B3 B 0.8462(14) 0.5408(15) 0.8169(9) 0.069(3) Uani 1 1 d .
H3 H 0.9170 0.4222 0.8542 0.083 Uiso 1 1 calc R
B7 B 0.7146(14) 0.6409(13) 0.8843(9) 0.066(3) Uani 1 1 d .
H7A H 0.7009 0.5879 0.9671 0.079 Uiso 1 1 calc R
B11 B 0.5558(13) 0.7254(15) 0.7716(9) 0.064(3) Uani 1 1 d .
H11 H 0.4401 0.7268 0.7823 0.077 Uiso 1 1 calc R
B6 B 0.5877(12) 0.6785(14) 0.6346(9) 0.057(2) Uani 1 1 d .
H6A H 0.4935 0.6469 0.5562 0.069 Uiso 1 1 calc R
B4 B 0.9112(12) 0.7181(13) 0.7401(9) 0.058(2) Uani 1 1 d .
H4 H 1.0267 0.7145 0.7289 0.070 Uiso 1 1 calc R
B5 B 0.7552(11) 0.8010(12) 0.6276(8) 0.0494(19) Uani 1 1 d .
B10 B 0.6227(12) 0.9016(13) 0.6931(8) 0.054(2) Uani 1 1 d .
H10 H 0.5509 1.0179 0.6530 0.065 Uiso 1 1 calc R
B12 B 0.7016(12) 0.8734(14) 0.8472(8) 0.057(2) Uani 1 1 d .
B8 B 0.8792(14) 0.7633(14) 0.8771(9) 0.064(2) Uani 1 1 d .
H8A H 0.9734 0.7912 0.9562 0.077 Uiso 1 1 calc R
B9 B 0.8229(12) 0.9263(12) 0.7592(8) 0.054(2) Uani 1 1 d .
H9 H 0.8798 1.0590 0.7622 0.065 Uiso 1 1 calc R

loop_
_atom_site_aniso_label
_atom_site_aniso_U_11
_atom_site_aniso_U_22
_atom_site_aniso_U_33
_atom_site_aniso_U_23
_atom_site_aniso_U_13
_atom_site_aniso_U_12
I1 0.1095(5) 0.0836(4) 0.0634(3) -0.0128(4) 0.0451(3) -0.0010(5)
O1 0.129(6) 0.042(3) 0.084(5) -0.005(3) 0.037(5) -0.006(3)
C2 0.087(6) 0.055(6) 0.059(4) 0.004(3) 0.034(4) -0.014(4)
C1 0.066(4) 0.042(3) 0.051(3) 0.001(4) 0.020(3) -0.003(5)
C3 0.068(5) 0.055(5) 0.061(5) -0.005(4) 0.023(4) -0.002(4)
C4 0.059(4) 0.054(4) 0.059(4) -0.005(4) 0.022(3) 0.003(5)
C5 0.078(5) 0.060(6) 0.069(5) -0.013(4) 0.037(5) 0.005(4)
C6 0.080(6) 0.091(7) 0.060(5) -0.015(5) 0.038(5) 0.002(5)
C7 0.082(7) 0.077(6) 0.059(5) 0.004(4) 0.038(5) 0.004(5)
C8 0.073(5) 0.055(4) 0.052(4) 0.005(3) 0.034(4) 0.004(4)
C9 0.051(4) 0.055(4) 0.041(4) -0.002(3) 0.016(3) 0.004(3)
B3 0.091(7) 0.064(8) 0.052(5) 0.018(4) 0.021(5) 0.005(5)
B7 0.088(7) 0.067(6) 0.047(5) 0.008(4) 0.027(5) -0.008(5)
B11 0.070(6) 0.077(6) 0.053(5) 0.006(4) 0.032(5) -0.006(5)
B6 0.055(6) 0.065(5) 0.056(5) 0.003(4) 0.021(5) -0.004(4)
B4 0.062(6) 0.054(5) 0.059(5) 0.005(4) 0.017(5) 0.006(4)
B5 0.061(5) 0.044(4) 0.047(4) 0.001(3) 0.022(4) 0.002(4)
B10 0.058(5) 0.062(5) 0.047(5) 0.005(4) 0.022(4) 0.004(4)
B12 0.071(6) 0.062(5) 0.046(4) -0.009(4) 0.029(5) 0.001(4)
B8 0.082(7) 0.055(5) 0.053(5) 0.004(4) 0.015(5) -0.001(5)
B9 0.064(6) 0.052(5) 0.050(5) 0.003(4) 0.021(4) -0.003(4)

loop_
_atom_type_symbol
_atom_type_description
_atom_type_scat_dispersion_real
_atom_type_scat_dispersion_imag
_atom_type_scat_source
C C 0.0150 0.0070 'International Tables Vol C Tables 4.2.6.8 and 6.1.1.4'
H H 0.0000 0.0000 'International Tables Vol C Tables 4.2.6.8 and 6.1.1.4'
B B 0.0070 0.0030 'International Tables Vol C Tables 4.2.6.8 and 6.1.1.4'
I I 0.0970 5.4980 'International Tables Vol C Tables 4.2.6.8 and 6.1.1.4'
O O 0.0410 0.0250 'International Tables Vol C Tables 4.2.6.8 and 6.1.1.4'

loop_
_geom_angle_atom_site_label_1
_geom_angle_atom_site_label_2
_geom_angle_atom_site_label_3
_geom_angle
C1 C2 H2 121.3
C1 C2 B3 61.3(5)
C1 C2 B7 111.0(7)
C1 C2 B11 111.1(7)
C1 C2 B6 61.8(5)
B3 C2 H2 117.0
B7 C2 H2 118.2
B7 C2 B3 62.9(7)
B7 C2 B6 115.2(7)
B11 C2 H2 118.2
B11 C2 B3 115.4(7)
B11 C2 B7 63.2(6)
B11 C2 B6 62.5(6)
B6 C2 H2 117.0
B6 C2 B3 115.4(7)
C2 C1 B3 62.1(6)
C2 C1 B6 61.8(5)
C2 C1 B4 112.4(6)
C2 C1 B5 112.6(7)
C3 C1 C2 125.8(8)
C3 C1 B3 127.4(8)
C3 C1 B6 109.1(7)
C3 C1 B4 118.3(6)
C3 C1 B5 106.8(6)
B3 C1 B6 116.1(7)
B3 C1 B5 116.3(7)
B4 C1 B3 63.6(6)
B4 C1 B6 115.3(8)
B4 C1 B5 62.6(6)
B5 C1 B6 63.4(6)
O1 C3 C1 124.6(9)
O1 C3 C4 127.5(9)
C4 C3 C1 107.8(8)
C5 C4 C3 124.8(10)
C5 C4 C9 120.7(9)
C9 C4 C3 114.3(7)
C4 C5 H5 120.1
C6 C5 C4 119.7(8)
C6 C5 H5 120.1
C5 C6 H6 119.7
C5 C6 C7 120.6(8)
C7 C6 H6 119.7
C6 C7 H7 119.5
C6 C7 C8 120.9(9)
C8 C7 H7 119.5
C7 C8 H8 120.4
C9 C8 C7 119.3(8)
C9 C8 H8 120.4
C4 C9 B5 110.3(7)
C8 C9 C4 118.8(7)
C8 C9 B5 131.0(7)
C2 B3 H3 125.2
C2 B3 B7 58.2(6)
C2 B3 B4 103.5(7)
C2 B3 B8 103.7(8)
C1 B3 C2 56.6(5)
C1 B3 H3 125.4
C1 B3 B7 103.6(8)
C1 B3 B4 58.0(5)
C1 B3 B8 103.4(7)
B7 B3 H3 122.5
B7 B3 B4 107.2(7)
B4 B3 H3 122.8
B8 B3 H3 123.5
B8 B3 B7 59.8(6)
B8 B3 B4 59.6(6)
C2 B7 B3 58.9(6)
C2 B7 H7A 125.3
C2 B7 B11 58.4(6)
C2 B7 B12 103.0(6)
C2 B7 B8 104.3(7)
B3 B7 H7A 121.5
B3 B7 B11 108.1(7)
B11 B7 H7A 121.5
B12 B7 B3 107.0(7)
B12 B7 H7A 123.5
B12 B7 B11 59.4(6)
B12 B7 B8 59.6(6)
B8 B7 B3 59.9(6)
B8 B7 H7A 122.5
B8 B7 B11 107.8(7)
C2 B11 B7 58.4(6)
C2 B11 H11 125.3
C2 B11 B6 59.1(5)
C2 B11 B10 104.4(6)
C2 B11 B12 103.2(7)
B7 B11 H11 121.2
B7 B11 B10 108.5(7)
B6 B11 B7 108.4(7)
B6 B11 H11 121.6
B6 B11 B10 59.5(5)
B10 B11 H11 122.2
B12 B11 B7 59.6(6)
B12 B11 H11 123.3
B12 B11 B6 107.1(7)
B12 B11 B10 60.2(6)
C2 B6 C1 56.4(5)
C2 B6 B11 58.4(6)
C2 B6 H6A 124.8
C2 B6 B5 104.0(7)
C2 B6 B10 105.2(7)
C1 B6 B11 103.5(7)
C1 B6 H6A 125.7
C1 B6 B5 58.0(5)
C1 B6 B10 103.8(7)
B11 B6 H6A 122.0
B11 B6 B5 108.1(7)
B11 B6 B10 61.1(6)
B5 B6 H6A 122.5
B10 B6 H6A 122.6
B10 B6 B5 59.7(5)
C1 B4 B3 58.4(5)
C1 B4 H4 125.4
C1 B4 B5 59.1(5)
C1 B4 B8 104.0(7)
C1 B4 B9 104.8(7)
B3 B4 H4 120.9
B5 B4 B3 109.1(7)
B5 B4 H4 120.7
B5 B4 B8 109.1(7)
B5 B4 B9 60.1(5)
B8 B4 B3 59.9(6)
B8 B4 H4 122.1
B8 B4 B9 61.3(5)
B9 B4 B3 109.4(7)
B9 B4 H4 121.5
C1 B5 B6 58.6(5)
C1 B5 B4 58.4(5)
C1 B5 B10 104.1(6)
C1 B5 B9 104.3(6)
C9 B5 C1 100.7(6)
C9 B5 B6 109.0(7)
C9 B5 B4 113.6(7)
C9 B5 B10 138.0(7)
C9 B5 B9 142.5(7)
B4 B5 B6 107.8(7)
B4 B5 B10 108.2(6)
B4 B5 B9 60.2(5)
B10 B5 B6 59.5(5)
B9 B5 B6 107.8(6)
B9 B5 B10 60.3(5)
B11 B10 H10 122.3
B6 B10 B11 59.5(6)
B6 B10 B5 60.8(5)
B6 B10 H10 121.9
B6 B10 B12 105.8(7)
B6 B10 B9 108.4(7)
B5 B10 B11 107.7(7)
B5 B10 H10 121.9
B5 B10 B12 106.2(7)
B5 B10 B9 59.7(5)
B12 B10 B11 58.6(6)
B12 B10 H10 123.6
B9 B10 B11 107.5(7)
B9 B10 H10 121.5
B9 B10 B12 59.6(5)
B7 B12 I1 120.3(6)
B7 B12 B10 110.5(7)
B7 B12 B9 110.7(7)
B11 B12 I1 118.6(6)
B11 B12 B7 61.0(6)
B11 B12 B10 61.2(6)
B11 B12 B9 110.0(6)
B10 B12 I1 119.3(6)
B8 B12 I1 122.4(6)
B8 B12 B7 60.6(6)
B8 B12 B11 109.9(7)
B8 B12 B10 110.0(6)
B8 B12 B9 61.6(5)
B9 B12 I1 121.3(6)
B9 B12 B10 60.1(5)
B3 B8 H8A 121.3
B3 B8 B9 108.5(7)
B7 B8 B3 60.3(6)
B7 B8 H8A 121.3
B7 B8 B9 108.4(8)
B4 B8 B3 60.6(6)
B4 B8 B7 108.3(7)
B4 B8 H8A 122.1
B4 B8 B9 59.4(5)
B12 B8 B3 107.5(8)
B12 B8 B7 59.8(6)
B12 B8 B4 106.5(7)
B12 B8 H8A 122.7
B12 B8 B9 59.7(6)
B9 B8 H8A 121.6
B4 B9 B10 107.6(7)
B4 B9 B8 59.3(6)
B4 B9 H9 122.7
B5 B9 B4 59.7(5)
B5 B9 B10 60.0(5)
B5 B9 B8 107.2(7)
B5 B9 H9 122.1
B10 B9 B8 107.8(7)
B10 B9 H9 121.3
B12 B9 B4 105.7(6)
B12 B9 B5 106.9(7)
B12 B9 B10 60.3(5)
B12 B9 B8 58.8(6)
B12 B9 H9 123.0
B8 B9 H9 122.3

loop_
_geom_bond_atom_site_label_1
_geom_bond_atom_site_label_2
_geom_bond_distance
I1 B12 2.189(9)
O1 C3 1.187(10)
C2 H2 1.1000
C2 C1 1.619(10)
C2 B3 1.714(16)
C2 B7 1.702(13)
C2 B11 1.702(14)
C2 B6 1.713(13)
C1 C3 1.524(12)
C1 B3 1.700(12)
C1 B6 1.714(13)
C1 B4 1.691(14)
C1 B5 1.704(14)
C3 C4 1.477(13)
C4 C5 1.383(11)
C4 C9 1.430(14)
C5 H5 0.9300
C5 C6 1.362(13)
C6 H6 0.9300
C6 C7 1.393(14)
C7 H7 0.9300
C7 C8 1.397(11)
C8 H8 0.9300
C8 C9 1.383(11)
C9 B5 1.590(11)
B3 H3 1.1000
B3 B7 1.782(16)
B3 B4 1.787(14)
B3 B8 1.775(15)
B7 H7A 1.1000
B7 B11 1.784(16)
B7 B12 1.759(14)
B7 B8 1.774(16)
B11 H11 1.1000
B11 B6 1.773(14)
B11 B10 1.802(13)
B11 B12 1.755(15)
B6 H6A 1.1000
B6 B5 1.795(13)
B6 B10 1.773(14)
B4 H4 1.1000
B4 B5 1.764(14)
B4 B8 1.770(14)
B4 B9 1.772(13)
B5 B10 1.776(12)
B5 B9 1.772(13)
B10 H10 1.1000
B10 B12 1.784(13)
B10 B9 1.782(15)
B12 B8 1.755(16)
B12 B9 1.772(12)
B8 H8A 1.1000
B8 B9 1.805(13)
B9 H9 1.1000

loop_
_geom_torsion_atom_site_label_1
_geom_torsion_atom_site_label_2
_geom_torsion_atom_site_label_3
_geom_torsion_atom_site_label_4
_geom_torsion
I1 B12 B8 B3 147.5(6)
I1 B12 B8 B7 109.2(7)
I1 B12 B8 B4 -148.9(6)
I1 B12 B8 B9 -110.9(7)
I1 B12 B9 B4 150.3(6)
I1 B12 B9 B5 -147.3(6)
I1 B12 B9 B10 -108.1(8)
I1 B12 B9 B8 112.6(8)
O1 C3 C4 C5 -3.0(16)
O1 C3 C4 C9 172.5(10)
C2 C1 C3 O1 -37.2(15)
C2 C1 C3 C4 139.2(8)
C2 C1 B3 B7 -36.0(7)
C2 C1 B3 B4 -138.0(8)
C2 C1 B3 B8 -97.7(8)
C2 C1 B6 B11 36.1(7)
C2 C1 B6 B5 139.2(7)
C2 C1 B6 B10 99.2(7)
C2 C1 B4 B3 39.8(7)
C2 C1 B4 B5 -104.8(8)
C2 C1 B4 B8 -0.7(9)
C2 C1 B4 B9 -64.2(9)
C2 C1 B5 C9 -144.4(7)
C2 C1 B5 B6 -38.6(7)
C2 C1 B5 B4 104.4(7)
C2 C1 B5 B10 1.4(8)
C2 C1 B5 B9 63.8(8)
C2 B3 B7 B11 -32.6(7)
C2 B3 B7 B12 -95.2(8)
C2 B3 B7 B8 -133.1(7)
C2 B3 B4 C1 -35.1(6)
C2 B3 B4 B5 -3.4(9)
C2 B3 B4 B8 98.2(8)
C2 B3 B4 B9 60.7(9)
C2 B3 B8 B7 39.7(6)
C2 B3 B8 B4 -97.8(7)
C2 B3 B8 B12 1.7(8)
C2 B3 B8 B9 -61.4(8)
C2 B7 B11 B6 -32.8(6)
C2 B7 B11 B10 -95.9(7)
C2 B7 B11 B12 -132.3(7)
C2 B7 B12 I1 148.4(7)
C2 B7 B12 B11 40.3(7)
C2 B7 B12 B10 3.0(10)
C2 B7 B12 B8 -99.0(8)
C2 B7 B12 B9 -61.8(9)
C2 B7 B8 B3 -40.2(7)
C2 B7 B8 B4 -1.9(9)
C2 B7 B8 B12 96.9(7)
C2 B7 B8 B9 61.1(9)
C2 B11 B6 C1 -35.2(7)
C2 B11 B6 B5 -95.6(8)
C2 B11 B6 B10 -133.7(7)
C2 B11 B10 B6 39.8(7)
C2 B11 B10 B5 1.3(9)
C2 B11 B10 B12 -97.2(8)
C2 B11 B10 B9 -61.6(9)
C2 B11 B12 I1 -151.1(6)
C2 B11 B12 B7 -40.4(6)
C2 B11 B12 B10 99.2(6)
C2 B11 B12 B8 -3.2(8)
C2 B11 B12 B9 62.8(8)
C2 B6 B5 C1 34.1(5)
C2 B6 B5 C9 125.2(7)
C2 B6 B5 B4 1.5(8)
C2 B6 B5 B10 -99.6(7)
C2 B6 B5 B9 -62.1(8)
C2 B6 B10 B11 -39.6(7)
C2 B6 B10 B5 97.6(7)
C2 B6 B10 B12 -2.4(8)
C2 B6 B10 B9 60.2(7)
C1 C2 B3 B7 137.8(7)
C1 C2 B3 B4 35.7(7)
C1 C2 B3 B8 97.2(7)
C1 C2 B7 B3 -39.2(7)
C1 C2 B7 B11 103.8(8)
C1 C2 B7 B12 63.0(9)
C1 C2 B7 B8 1.5(10)
C1 C2 B11 B7 -103.6(8)
C1 C2 B11 B6 39.5(7)
C1 C2 B11 B10 -0.5(10)
C1 C2 B11 B12 -62.7(8)
C1 C2 B6 B11 -137.7(8)
C1 C2 B6 B5 -34.8(6)
C1 C2 B6 B10 -96.7(7)
C1 C3 C4 C5 -179.3(8)
C1 C3 C4 C9 -3.8(10)
C1 B3 B7 C2 35.3(6)
C1 B3 B7 B11 2.6(10)
C1 B3 B7 B12 -60.0(9)
C1 B3 B7 B8 -97.8(8)
C1 B3 B4 B5 31.7(6)
C1 B3 B4 B8 133.2(8)
C1 B3 B4 B9 95.8(8)
C1 B3 B8 B7 98.1(8)
C1 B3 B8 B4 -39.4(7)
C1 B3 B8 B12 60.0(8)
C1 B3 B8 B9 -3.0(10)
C1 B6 B5 C9 91.1(7)
C1 B6 B5 B4 -32.6(6)
C1 B6 B5 B10 -133.7(6)
C1 B6 B5 B9 -96.2(7)
C1 B6 B10 B11 -98.0(7)
C1 B6 B10 B5 39.2(5)
C1 B6 B10 B12 -60.8(7)
C1 B6 B10 B9 1.8(8)
C1 B4 B5 C9 -88.2(7)
C1 B4 B5 B6 32.7(6)
C1 B4 B5 B10 95.6(7)
C1 B4 B5 B9 133.5(6)
C1 B4 B8 B3 39.8(7)
C1 B4 B8 B7 1.6(9)
C1 B4 B8 B12 -61.3(8)
C1 B4 B8 B9 -99.4(7)
C1 B4 B9 B5 -40.1(6)
C1 B4 B9 B10 -2.6(8)
C1 B4 B9 B12 60.6(8)
C1 B4 B9 B8 98.1(7)
C1 B5 B10 B11 -1.7(8)
C1 B5 B10 B6 -39.5(6)
C1 B5 B10 B12 59.9(8)
C1 B5 B10 B9 98.6(6)
C1 B5 B9 B4 39.6(6)
C1 B5 B9 B10 -98.3(6)
C1 B5 B9 B12 -59.0(8)
C1 B5 B9 B8 2.7(8)
C3 C1 B3 C2 -115.3(10)
C3 C1 B3 B7 -151.4(8)
C3 C1 B3 B4 106.7(9)
C3 C1 B3 B8 146.9(8)
C3 C1 B6 C2 121.1(8)
C3 C1 B6 B11 157.2(7)
C3 C1 B6 B5 -99.7(7)
C3 C1 B6 B10 -139.7(7)
C3 C1 B4 B3 -120.2(10)
C3 C1 B4 B5 95.2(8)
C3 C1 B4 B8 -160.7(8)
C3 C1 B4 B9 135.8(8)
C3 C1 B5 C9 -2.4(8)
C3 C1 B5 B6 103.4(7)
C3 C1 B5 B4 -113.7(7)
C3 C1 B5 B10 143.4(6)
C3 C1 B5 B9 -154.2(6)
C3 C4 C5 C6 176.0(9)
C3 C4 C9 C8 -177.8(8)
C3 C4 C9 B5 2.1(10)
C4 C5 C6 C7 0.3(16)
C4 C9 B5 C1 0.3(8)
C4 C9 B5 B6 -59.9(9)
C4 C9 B5 B4 60.3(9)
C4 C9 B5 B10 -125.1(10)
C4 C9 B5 B9 131.5(11)
C5 C4 C9 C8 -2.1(12)
C5 C4 C9 B5 177.8(8)
C5 C6 C7 C8 0.0(16)
C6 C7 C8 C9 -1.3(15)
C7 C8 C9 C4 2.3(13)
C7 C8 C9 B5 -177.6(9)
C8 C9 B5 C1 -179.8(8)
C8 C9 B5 B6 119.9(9)
C8 C9 B5 B4 -119.8(10)
C8 C9 B5 B10 54.7(15)
C8 C9 B5 B9 -48.6(17)
C9 C4 C5 C6 0.8(14)
C9 B5 B10 B11 122.7(10)
C9 B5 B10 B6 84.9(11)
C9 B5 B10 B12 -175.7(9)
C9 B5 B10 B9 -137.0(11)
C9 B5 B9 B4 -90.7(12)
C9 B5 B9 B10 131.5(12)
C9 B5 B9 B12 170.7(10)
C9 B5 B9 B8 -127.5(11)
B3 C2 C1 C3 117.8(10)
B3 C2 C1 B6 -148.1(8)
B3 C2 C1 B4 -40.4(7)
B3 C2 C1 B5 -108.8(8)
B3 C2 B7 B11 143.0(7)
B3 C2 B7 B12 102.2(8)
B3 C2 B7 B8 40.7(7)
B3 C2 B11 B7 -36.4(7)
B3 C2 B11 B6 106.8(7)
B3 C2 B11 B10 66.7(9)
B3 C2 B11 B12 4.6(9)
B3 C2 B6 C1 30.9(7)
B3 C2 B6 B11 -106.8(8)
B3 C2 B6 B5 -3.9(9)
B3 C2 B6 B10 -65.8(9)
B3 C1 C3 O1 42.8(14)
B3 C1 C3 C4 -140.8(9)
B3 C1 B6 C2 -31.4(7)
B3 C1 B6 B11 4.8(10)
B3 C1 B6 B5 107.8(9)
B3 C1 B6 B10 67.8(9)
B3 C1 B4 B5 -144.6(7)
B3 C1 B4 B8 -40.5(7)
B3 C1 B4 B9 -104.0(7)
B3 C1 B5 C9 146.6(7)
B3 C1 B5 B6 -107.6(8)
B3 C1 B5 B4 35.4(7)
B3 C1 B5 B10 -67.6(8)
B3 C1 B5 B9 -5.2(9)
B3 B7 B11 C2 32.8(7)
B3 B7 B11 B6 0.0(10)
B3 B7 B11 B10 -63.0(9)
B3 B7 B11 B12 -99.4(8)
B3 B7 B12 I1 -150.5(7)
B3 B7 B12 B11 101.4(8)
B3 B7 B12 B10 64.0(10)
B3 B7 B12 B8 -38.0(7)
B3 B7 B12 B9 -0.7(10)
B3 B7 B8 B4 38.3(7)
B3 B7 B8 B12 137.1(7)
B3 B7 B8 B9 101.3(8)
B3 B4 B5 C1 -31.5(6)
B3 B4 B5 C9 -119.7(7)
B3 B4 B5 B6 1.2(9)
B3 B4 B5 B10 64.1(8)
B3 B4 B5 B9 102.0(7)
B3 B4 B8 B7 -38.2(7)
B3 B4 B8 B12 -101.1(8)
B3 B4 B8 B9 -139.2(8)
B3 B4 B9 B5 -101.4(8)
B3 B4 B9 B10 -63.8(8)
B3 B4 B9 B12 -0.7(9)
B3 B4 B9 B8 36.8(7)
B3 B8 B9 B4 -36.9(7)
B3 B8 B9 B5 0.2(10)
B3 B8 B9 B10 63.4(9)
B3 B8 B9 B12 99.9(8)
B7 C2 C1 C3 157.7(8)
B7 C2 C1 B3 39.9(8)
B7 C2 C1 B6 -108.2(8)
B7 C2 C1 B4 -0.5(10)
B7 C2 C1 B5 -69.0(9)
B7 C2 B3 C1 -137.8(7)
B7 C2 B3 B4 -102.0(7)
B7 C2 B3 B8 -40.5(6)
B7 C2 B11 B6 143.2(7)
B7 C2 B11 B10 103.1(8)
B7 C2 B11 B12 41.0(6)
B7 C2 B6 C1 101.4(9)
B7 C2 B6 B11 -36.3(8)
B7 C2 B6 B5 66.6(9)
B7 C2 B6 B10 4.7(10)
B7 B3 B4 C1 -95.6(8)
B7 B3 B4 B5 -63.9(9)
B7 B3 B4 B8 37.7(8)
B7 B3 B4 B9 0.2(10)
B7 B3 B8 B4 -137.5(8)
B7 B3 B8 B12 -38.1(6)
B7 B3 B8 B9 -101.1(8)
B7 B11 B6 C2 32.6(7)
B7 B11 B6 C1 -2.7(9)
B7 B11 B6 B5 -63.1(9)
B7 B11 B6 B10 -101.1(8)
B7 B11 B10 B6 100.8(8)
B7 B11 B10 B5 62.4(9)
B7 B11 B10 B12 -36.1(7)
B7 B11 B10 B9 -0.6(9)
B7 B11 B12 I1 -110.8(7)
B7 B11 B12 B10 139.6(7)
B7 B11 B12 B8 37.2(7)
B7 B11 B12 B9 103.2(8)
B7 B12 B8 B3 38.3(6)
B7 B12 B8 B4 101.9(7)
B7 B12 B8 B9 139.9(7)
B7 B12 B9 B4 0.9(10)
B7 B12 B9 B5 63.3(9)
B7 B12 B9 B10 102.4(8)
B7 B12 B9 B8 -36.9(7)
B7 B8 B9 B4 -100.8(8)
B7 B8 B9 B5 -63.8(9)
B7 B8 B9 B10 -0.6(9)
B7 B8 B9 B12 35.9(7)
B11 C2 C1 C3 -134.0(9)
B11 C2 C1 B3 108.2(8)
B11 C2 C1 B6 -39.8(7)
B11 C2 C1 B4 67.8(10)
B11 C2 C1 B5 -0.6(10)
B11 C2 B3 C1 -101.2(8)
B11 C2 B3 B7 36.5(7)
B11 C2 B3 B4 -65.5(9)
B11 C2 B3 B8 -4.0(9)
B11 C2 B7 B3 -143.0(7)
B11 C2 B7 B12 -40.8(7)
B11 C2 B7 B8 -102.3(7)
B11 C2 B6 C1 137.7(8)
B11 C2 B6 B5 102.9(8)
B11 C2 B6 B10 41.0(7)
B11 B7 B12 I1 108.1(7)
B11 B7 B12 B10 -37.4(7)
B11 B7 B12 B8 -139.3(7)
B11 B7 B12 B9 -102.1(7)
B11 B7 B8 B3 -101.1(8)
B11 B7 B8 B4 -62.8(9)
B11 B7 B8 B12 36.1(7)
B11 B7 B8 B9 0.2(9)
B11 B6 B5 C1 95.0(7)
B11 B6 B5 C9 -173.9(7)
B11 B6 B5 B4 62.3(8)
B11 B6 B5 B10 -38.7(7)
B11 B6 B5 B9 -1.2(9)
B11 B6 B10 B5 137.2(8)
B11 B6 B10 B12 37.3(7)
B11 B6 B10 B9 99.8(7)
B11 B10 B12 I1 -108.6(7)
B11 B10 B12 B7 37.3(7)
B11 B10 B12 B8 102.4(8)
B11 B10 B12 B9 140.0(7)
B11 B10 B9 B4 63.3(8)
B11 B10 B9 B5 100.7(7)
B11 B10 B9 B12 -35.1(6)
B11 B10 B9 B8 0.7(9)
B11 B12 B8 B3 1.0(9)
B11 B12 B8 B7 -37.3(7)
B11 B12 B8 B4 64.6(8)
B11 B12 B8 B9 102.6(7)
B11 B12 B9 B4 -64.7(9)
B11 B12 B9 B5 -2.3(9)
B11 B12 B9 B10 36.8(7)
B11 B12 B9 B8 -102.5(8)
B6 C2 C1 C3 -94.1(9)
B6 C2 C1 B3 148.1(8)
B6 C2 C1 B4 107.7(9)
B6 C2 C1 B5 39.2(7)
B6 C2 B3 C1 -31.1(8)
B6 C2 B3 B7 106.7(8)
B6 C2 B3 B4 4.6(10)
B6 C2 B3 B8 66.1(9)
B6 C2 B7 B3 -107.0(8)
B6 C2 B7 B11 36.0(7)
B6 C2 B7 B12 -4.8(10)
B6 C2 B7 B8 -66.3(10)
B6 C2 B11 B7 -143.2(7)
B6 C2 B11 B10 -40.0(7)
B6 C2 B11 B12 -102.2(7)
B6 C1 C3 O1 -105.7(11)
B6 C1 C3 C4 70.7(8)
B6 C1 B3 C2 31.3(7)
B6 C1 B3 B7 -4.7(11)
B6 C1 B3 B4 -106.7(9)
B6 C1 B3 B8 -66.5(10)
B6 C1 B4 B3 108.0(7)
B6 C1 B4 B5 -36.6(6)
B6 C1 B4 B8 67.5(8)
B6 C1 B4 B9 4.1(8)
B6 C1 B5 C9 -105.8(7)
B6 C1 B5 B4 142.9(7)
B6 C1 B5 B10 40.0(6)
B6 C1 B5 B9 102.4(7)
B6 B11 B10 B5 -38.5(7)
B6 B11 B10 B12 -137.0(8)
B6 B11 B10 B9 -101.4(7)
B6 B11 B12 I1 147.6(6)
B6 B11 B12 B7 -101.6(8)
B6 B11 B12 B10 37.9(7)
B6 B11 B12 B8 -64.5(9)
B6 B11 B12 B9 1.5(10)
B6 B5 B10 B11 37.9(7)
B6 B5 B10 B12 99.4(7)
B6 B5 B10 B9 138.1(7)
B6 B5 B9 B4 100.7(7)
B6 B5 B9 B10 -37.2(6)
B6 B5 B9 B12 2.1(9)
B6 B5 B9 B8 63.8(8)
B6 B10 B12 I1 -146.2(6)
B6 B10 B12 B7 -0.4(9)
B6 B10 B12 B11 -37.7(7)
B6 B10 B12 B8 64.7(8)
B6 B10 B12 B9 102.3(7)
B6 B10 B9 B4 0.5(8)
B6 B10 B9 B5 37.9(6)
B6 B10 B9 B12 -97.9(7)
B6 B10 B9 B8 -62.1(8)
B4 C1 C3 O1 119.9(11)
B4 C1 C3 C4 -63.7(10)
B4 C1 B3 C2 138.0(8)
B4 C1 B3 B7 102.0(8)
B4 C1 B3 B8 40.2(7)
B4 C1 B6 C2 -103.0(7)
B4 C1 B6 B11 -66.8(8)
B4 C1 B6 B5 36.3(7)
B4 C1 B6 B10 -3.7(8)
B4 C1 B5 C9 111.2(7)
B4 C1 B5 B6 -142.9(7)
B4 C1 B5 B10 -102.9(7)
B4 C1 B5 B9 -40.5(6)
B4 B3 B7 C2 95.5(7)
B4 B3 B7 B11 62.9(9)
B4 B3 B7 B12 0.3(10)
B4 B3 B7 B8 -37.6(7)
B4 B3 B8 B7 137.5(8)
B4 B3 B8 B12 99.5(8)
B4 B3 B8 B9 36.4(7)
B4 B5 B10 B11 -62.5(8)
B4 B5 B10 B6 -100.4(7)
B4 B5 B10 B12 -1.0(9)
B4 B5 B10 B9 37.8(6)
B4 B5 B9 B10 -137.9(7)
B4 B5 B9 B12 -98.6(7)
B4 B5 B9 B8 -36.9(7)
B4 B8 B9 B5 37.1(7)
B4 B8 B9 B10 100.3(7)
B4 B8 B9 B12 136.8(8)
B5 C1 C3 O1 -172.7(9)
B5 C1 C3 C4 3.7(9)
B5 C1 B3 C2 103.0(7)
B5 C1 B3 B7 67.0(9)
B5 C1 B3 B4 -35.0(7)
B5 C1 B3 B8 5.2(10)
B5 C1 B6 C2 -139.2(7)
B5 C1 B6 B11 -103.1(7)
B5 C1 B6 B10 -40.0(5)
B5 C1 B4 B3 144.6(7)
B5 C1 B4 B8 104.1(7)
B5 C1 B4 B9 40.6(6)
B5 B6 B10 B11 -137.2(8)
B5 B6 B10 B12 -100.0(7)
B5 B6 B10 B9 -37.4(6)
B5 B4 B8 B3 101.5(8)
B5 B4 B8 B7 63.3(8)
B5 B4 B8 B12 0.3(9)
B5 B4 B8 B9 -37.7(6)
B5 B4 B9 B10 37.5(6)
B5 B4 B9 B12 100.7(7)
B5 B4 B9 B8 138.2(7)
B5 B10 B12 I1 150.3(6)
B5 B10 B12 B7 -63.9(9)
B5 B10 B12 B11 -101.2(7)
B5 B10 B12 B8 1.2(9)
B5 B10 B12 B9 38.8(6)
B5 B10 B9 B4 -37.4(6)
B5 B10 B9 B12 -135.8(7)
B5 B10 B9 B8 -100.0(7)
B10 B11 B6 C2 133.7(7)
B10 B11 B6 C1 98.5(7)
B10 B11 B6 B5 38.1(7)
B10 B11 B12 I1 109.7(7)
B10 B11 B12 B7 -139.6(7)
B10 B11 B12 B8 -102.4(7)
B10 B11 B12 B9 -36.4(7)
B10 B6 B5 C1 133.7(6)
B10 B6 B5 C9 -135.2(7)
B10 B6 B5 B4 101.1(7)
B10 B6 B5 B9 37.5(6)
B10 B5 B9 B4 137.9(7)
B10 B5 B9 B12 39.3(6)
B10 B5 B9 B8 101.0(7)
B10 B12 B8 B3 -64.6(9)
B10 B12 B8 B7 -102.9(8)
B10 B12 B8 B4 -1.0(9)
B10 B12 B8 B9 37.0(7)
B10 B12 B9 B4 -101.6(7)
B10 B12 B9 B5 -39.1(6)
B10 B12 B9 B8 -139.3(7)
B12 B7 B11 C2 132.3(7)
B12 B7 B11 B6 99.4(7)
B12 B7 B11 B10 36.4(6)
B12 B7 B8 B3 -137.1(7)
B12 B7 B8 B4 -98.8(8)
B12 B7 B8 B9 -35.9(6)
B12 B11 B6 C2 95.4(8)
B12 B11 B6 C1 60.2(9)
B12 B11 B6 B5 -0.2(10)
B12 B11 B6 B10 -38.3(7)
B12 B11 B10 B6 137.0(8)
B12 B11 B10 B5 98.5(7)
B12 B11 B10 B9 35.5(6)
B12 B10 B9 B4 98.4(7)
B12 B10 B9 B5 135.8(7)
B12 B10 B9 B8 35.8(6)
B12 B8 B9 B4 -136.8(8)
B12 B8 B9 B5 -99.7(7)
B12 B8 B9 B10 -36.5(6)
B8 B3 B7 C2 133.1(7)
B8 B3 B7 B11 100.4(8)
B8 B3 B7 B12 37.8(7)
B8 B3 B4 C1 -133.2(8)
B8 B3 B4 B5 -101.5(8)
B8 B3 B4 B9 -37.4(7)
B8 B7 B11 C2 96.1(8)
B8 B7 B11 B6 63.3(9)
B8 B7 B11 B10 0.3(10)
B8 B7 B11 B12 -36.1(6)
B8 B7 B12 I1 -112.5(8)
B8 B7 B12 B11 139.3(7)
B8 B7 B12 B10 102.0(7)
B8 B7 B12 B9 37.3(7)
B8 B4 B5 C1 -95.2(7)
B8 B4 B5 C9 176.6(7)
B8 B4 B5 B6 -62.5(8)
B8 B4 B5 B10 0.4(9)
B8 B4 B5 B9 38.2(6)
B8 B4 B9 B5 -138.2(7)
B8 B4 B9 B10 -100.7(7)
B8 B4 B9 B12 -37.5(7)
B8 B12 B9 B4 37.7(7)
B8 B12 B9 B5 100.2(7)
B8 B12 B9 B10 139.3(7)
B9 B4 B5 C1 -133.5(6)
B9 B4 B5 C9 138.3(8)
B9 B4 B5 B6 -100.8(7)
B9 B4 B5 B10 -37.8(6)
B9 B4 B8 B3 139.2(8)
B9 B4 B8 B7 101.0(8)
B9 B4 B8 B12 38.1(7)
B9 B5 B10 B11 -100.3(7)
B9 B5 B10 B6 -138.1(7)
B9 B5 B10 B12 -38.8(6)
B9 B10 B12 I1 111.4(7)
B9 B10 B12 B7 -102.7(8)
B9 B10 B12 B11 -140.0(7)
B9 B10 B12 B8 -37.6(7)
B9 B12 B8 B3 -101.6(7)
B9 B12 B8 B7 -139.9(7)
B9 B12 B8 B4 -38.0(6)
